data_4032660
loop_
_publ_author_name
'Yan, Qiao'
'Bolte, Benoit'
'Bai, Yuhua'
'Banwell, Martin G.'
'Willis, Anthony C.'
'Carr, Paul D.'

_publ_section_title
;
 Studies on the Photochemical Rearrangements of Enantiomerically Pure,
 Polysubstituted, and Variously Annulated Bicyclo[2.2.2]octenones.
;
_journal_issue 15
_journal_name_full 'The Journal of organic chemistry'
_journal_page_first 8008
_journal_page_last 8022
_journal_paper_doi 10.1021/acs.joc.7b01243
_journal_volume 82
_journal_year 2017
_chemical_absolute_configuration ad
_chemical_compound_source local
_chemical_formula_moiety 'C14 H26 O2 Si'
_chemical_formula_sum 'C14 H26 O2 Si'
_chemical_formula_weight 254.45
_space_group_IT_number 18
_symmetry_cell_setting orthorhombic
_symmetry_space_group_name_Hall 'P 2 2ab'
_symmetry_space_group_name_H-M 'P 21 21 2'
_atom_sites_solution_hydrogens difmap
_atom_sites_solution_primary other
_audit_creation_date 16-05-10
_audit_creation_method CRYSTALS_ver_14.40
_audit_update_record
;
2016-05-10 - Report on C14 H26 O2 Si 
             by Anthony C. Willis
             for   Qiao Yan and Martin Banwell

2016-05-10 - details of refinement in _refine_special_details below

2016-05-10 - passes checkcif tests with minor warnings  
;
_cell_angle_alpha 90
_cell_angle_beta 90
_cell_angle_gamma 90
_cell_formula_units_Z 8
_cell_length_a 18.3637(1)
_cell_length_b 14.1093(1)
_cell_length_c 12.0122(1)
_cell_measurement_reflns_used 46950
_cell_measurement_temperature 150
_cell_measurement_theta_max 72
_cell_measurement_theta_min 4
_cell_volume 3112.35(4)
_computing_cell_refinement 'CrysAlisPro (Agilent Technologies, 2015)'
_computing_data_collection
;
CrysAlisPro, Agilent Technologies,
Version 1.171.37.35h (release 09-02-2015 CrysAlis171 .NET)
(compiled Feb 9 2015,16:26:32)
;
_computing_data_reduction 'CrysAlisPro (Agilent Technologies, 2015)'
_computing_molecular_graphics 'PLATON (Spek, 2008)'
_computing_publication_material 'CRYSTALS (Betteridge et al., 2003)'
_computing_structure_refinement 'CRYSTALS (Betteridge et al., 2003)'
_computing_structure_solution 'Superflip (Palatinus & Chapuis, 2007)'
_diffrn_ambient_temperature 150
_diffrn_measured_fraction_theta_full 0.999
_diffrn_measured_fraction_theta_max 0.999
_diffrn_measurement_device Area
_diffrn_measurement_device_type 'SuperNova, Dual, Cu at zero, EosS2'
_diffrn_measurement_method \w
_diffrn_radiation_monochromator mirror
_diffrn_radiation_source 'Supernova (Cu) X-ray Source'
_diffrn_radiation_type 'Cu K\a'
_diffrn_radiation_wavelength 1.54184
_diffrn_reflns_av_R_equivalents 0.029
_diffrn_reflns_limit_h_max 20
_diffrn_reflns_limit_h_min -22
_diffrn_reflns_limit_k_max 17
_diffrn_reflns_limit_k_min -17
_diffrn_reflns_limit_l_max 14
_diffrn_reflns_limit_l_min -14
_diffrn_reflns_number 61855
_diffrn_reflns_theta_full 72.467
_diffrn_reflns_theta_max 72.467
_diffrn_reflns_theta_min 3.951
_diffrn_standards_number 0
_exptl_absorpt_coefficient_mu 1.248
_exptl_absorpt_correction_T_max 0.79
_exptl_absorpt_correction_T_min 0.68
_exptl_absorpt_correction_type multi-scan
_exptl_absorpt_process_details
;
CrysAlisPro, Agilent Technologies,
Version 1.171.37.35h (release 09-02-2015 CrysAlis171 .NET)
(compiled Feb 9 2015,16:26:32)
Empirical absorption correction using spherical harmonics,
 implemented in SCALE3 ABSPACK scaling algorithm.
;
_exptl_crystal_colour colourless
_exptl_crystal_density_diffrn 1.086
_exptl_crystal_density_method 'not measured'
_exptl_crystal_description block
_exptl_crystal_F_000 1120.000
_exptl_crystal_size_max 0.398
_exptl_crystal_size_mid 0.290
_exptl_crystal_size_min 0.186
_refine_diff_density_max 0.21
_refine_diff_density_min -0.22
_refine_ls_abs_structure_details 'Flack (1983), 2703 Friedel-pairs'
_refine_ls_abs_structure_Flack -0.003(14)
_refine_ls_extinction_coef 65(7)
_refine_ls_extinction_method 'Larson (1970), Equation 22'
_refine_ls_goodness_of_fit_ref 1.0100
_refine_ls_hydrogen_treatment mixed
_refine_ls_matrix_type full
_refine_ls_number_parameters 385
_refine_ls_number_reflns 6159
_refine_ls_number_restraints 38
_refine_ls_R_factor_all 0.0250
_refine_ls_R_factor_gt 0.0248
_refine_ls_shift/su_max 0.0021003
_refine_ls_shift/su_mean 0.0001299
_refine_ls_structure_factor_coef Fsqd
_refine_ls_weighting_details
;
 Method= Modified Sheldrick 
 w=1/[\s^2^(F^2^) + ( 0.04P)^2^ + 0.46P] 
 ,where P=(max(Fo^2^,0) + 2Fc^2^)/3 
;
_refine_ls_weighting_scheme calc
_refine_ls_wR_factor_all 0.0668
_refine_ls_wR_factor_gt 0.0666
_refine_ls_wR_factor_ref 0.0668
_reflns_limit_h_max 22
_reflns_limit_h_min -22
_reflns_limit_k_max 17
_reflns_limit_k_min 0
_reflns_limit_l_max 14
_reflns_limit_l_min 0
_reflns_number_gt 6101
_reflns_number_total 6159
_reflns_threshold_expression I>2.0\s(I)
_oxford_diffrn_Wilson_B_factor 2.15
_oxford_diffrn_Wilson_scale 0.05
_oxford_refine_ls_r_factor_ref 0.0250
_oxford_refine_ls_scale 4.86(5)
_oxford_reflns_number_all 6159
_oxford_reflns_threshold_expression_ref I>-10.0\s(I)
_oxford_structure_analysis_title 'Z:\ban1629SN\Tony_ban1629SN_data At 12:45 on'
_cod_data_source_file jo7b01243_si_002.cif
_cod_data_source_block ban1629SN_compound_13
_cod_depositor_comments
;
The following automatic conversions were performed:

'_atom_sites_solution_primary' value 'Other' changed to 'other'
according to
/home/data/users/saulius/crontab/automatic-downloads/rss-feeds/ACS/lib/dictionaries/cif_core.dic
dictionary named 'cif_core.dic' version 2.4.2 from 2011-04-26.

Automatic conversion script
Id: cif_fix_values 4973 2017-02-22 13:04:09Z antanas 

 Adding full bibliography for 4032648--4032665.cif.
;
_cod_original_sg_symbol_H-M 'P 21 21 2 '
_cod_database_code 4032660

loop_
_symmetry_equiv_pos_as_xyz
x,y,z
-x,-y,z
x+1/2,-y+1/2,-z
-x+1/2,y+1/2,-z

loop_
_atom_site_label
_atom_site_type_symbol
_atom_site_fract_x
_atom_site_fract_y
_atom_site_fract_z
_atom_site_U_iso_or_equiv
_atom_site_occupancy
_atom_site_adp_type
_atom_site_refinement_flags_posn
_atom_site_refinement_flags_adp
_atom_site_refinement_flags_occupancy
Si1 Si 0.327061(14) 0.31642(2) 0.29278(2) 0.0213 1.0000 Uani . . .
Si2 Si 0.79480(3) 0.16035(3) 0.20982(5) 0.0225 0.6311(17) Uani . . P
Si102 Si 0.76423(5) 0.13016(7) 0.25896(8) 0.0247 0.3689(17) Uani . . P
O1 O 0.38642(4) 0.29465(6) 0.39301(6) 0.0265 1.0000 Uani . . .
O2 O 0.51081(5) 0.09524(6) 0.37248(7) 0.0296 1.0000 Uani D . .
O3 O 0.72594(5) 0.15214(7) 0.12439(9) 0.0423 1.0000 Uani . . .
O4 O 0.53561(6) 0.08528(7) 0.14819(7) 0.0387 1.0000 Uani D . .
C1 C 0.48127(7) 0.19682(9) 0.60750(10) 0.0330 1.0000 Uani . . .
C2 C 0.44729(7) 0.13573(8) 0.54133(9) 0.0268 1.0000 Uani . . .
C3 C 0.45026(6) 0.14858(8) 0.41667(9) 0.0234 1.0000 Uani D . .
C4 C 0.45693(6) 0.25241(8) 0.38063(10) 0.0246 1.0000 Uani . . .
C5 C 0.50982(6) 0.30950(9) 0.44853(11) 0.0322 1.0000 Uani . . .
C6 C 0.58196(7) 0.27011(10) 0.48432(12) 0.0376 1.0000 Uani . . .
C7 C 0.52099(7) 0.28113(9) 0.56872(11) 0.0357 1.0000 Uani . . .
C8 C 0.40558(8) 0.05163(9) 0.58325(11) 0.0387 1.0000 Uani . . .
C9 C 0.23611(7) 0.30493(11) 0.35902(11) 0.0386 1.0000 Uani . . .
C10 C 0.33586(8) 0.22830(9) 0.17770(11) 0.0367 1.0000 Uani . . .
C11 C 0.34211(6) 0.44026(8) 0.23852(10) 0.0289 1.0000 Uani . . .
C12 C 0.27987(8) 0.46909(11) 0.16105(14) 0.0477 1.0000 Uani . . .
C13 C 0.34617(10) 0.51041(10) 0.33534(13) 0.0491 1.0000 Uani . . .
C14 C 0.41391(8) 0.44391(11) 0.17418(14) 0.0466 1.0000 Uani . . .
C21 C 0.60499(6) 0.13497(10) -0.09066(10) 0.0320 1.0000 Uani . . .
C22 C 0.60456(6) 0.06292(8) -0.01985(9) 0.0257 1.0000 Uani . . .
C23 C 0.60855(7) 0.08076(8) 0.10345(9) 0.0279 1.0000 Uani D . .
C24 C 0.64971(6) 0.17149(9) 0.13451(10) 0.0311 1.0000 Uani . . .
C25 C 0.63260(7) 0.25489(9) 0.06147(13) 0.0373 1.0000 Uani . . .
C26 C 0.55698(8) 0.27696(10) 0.02302(14) 0.0437 1.0000 Uani . . .
C27 C 0.61158(7) 0.23496(10) -0.05785(12) 0.0396 1.0000 Uani . . .
C28 C 0.60015(8) -0.03889(10) -0.05526(11) 0.0374 1.0000 Uani . . .
C29 C 0.7752(7) 0.2556(7) 0.3195(10) 0.0349 0.6311(17) Uani . U P
C30 C 0.87797(13) 0.1918(2) 0.1300(2) 0.0367 0.6311(17) Uani . U P
C31 C 0.80723(11) 0.04128(13) 0.27900(16) 0.0292 0.6311(17) Uani . . P
C32 C 0.8760(3) 0.0439(4) 0.3545(4) 0.0466 0.6311(17) Uani . U P
C33 C 0.74086(17) 0.0158(2) 0.3506(2) 0.0387 0.6311(17) Uani . U P
C34 C 0.81783(17) -0.03570(18) 0.1911(2) 0.0448 0.6311(17) Uani . U P
C129 C 0.7129(2) 0.0479(4) 0.3514(4) 0.0354 0.3689(17) Uani . U P
C130 C 0.7750(12) 0.2413(12) 0.3229(18) 0.0357 0.3689(17) Uani . U P
C131 C 0.85340(18) 0.0752(2) 0.2174(3) 0.0319 0.3689(17) Uani . . P
C132 C 0.8938(6) 0.0463(9) 0.3216(7) 0.0530 0.3689(17) Uani . U P
C133 C 0.8406(3) -0.0138(4) 0.1460(5) 0.0495 0.3689(17) Uani . U P
C134 C 0.8994(2) 0.1467(4) 0.1517(4) 0.0456 0.3689(17) Uani . U P
H1 H 0.5188(16) 0.107(2) 0.3045(16) 0.0500 0.5000 Uiso D . .
H2 H 0.5039(15) 0.0379(13) 0.387(3) 0.0500 0.5000 Uiso D . .
H3 H 0.5370(12) 0.103(3) 0.2152(17) 0.0500 0.5000 Uiso D . .
H4 H 0.5183(13) 0.0319(14) 0.141(3) 0.0500 0.5000 Uiso D . .
H11 H 0.4798 0.1853 0.6854 0.0397 1.0000 Uiso R . .
H31 H 0.4067 0.1236 0.3858 0.0281 1.0000 Uiso R . .
H41 H 0.4709 0.2549 0.3045 0.0295 1.0000 Uiso R . .
H51 H 0.5091 0.3758 0.4350 0.0386 1.0000 Uiso R . .
H61 H 0.6234 0.3103 0.4879 0.0451 1.0000 Uiso R . .
H62 H 0.5964 0.2087 0.4607 0.0451 1.0000 Uiso R . .
H71 H 0.5260 0.3314 0.6208 0.0428 1.0000 Uiso R . .
H81 H 0.4072 0.0504 0.6623 0.0464 1.0000 Uiso R . .
H82 H 0.4267 -0.0048 0.5546 0.0464 1.0000 Uiso R . .
H83 H 0.3564 0.0560 0.5594 0.0464 1.0000 Uiso R . .
H91 H 0.1993 0.3167 0.3052 0.0463 1.0000 Uiso R . .
H92 H 0.2320 0.3495 0.4179 0.0463 1.0000 Uiso R . .
H93 H 0.2306 0.2426 0.3878 0.0463 1.0000 Uiso R . .
H101 H 0.3013 0.2422 0.1212 0.0440 1.0000 Uiso R . .
H102 H 0.3836 0.2314 0.1474 0.0440 1.0000 Uiso R . .
H103 H 0.3272 0.1664 0.2059 0.0440 1.0000 Uiso R . .
H121 H 0.2881 0.5316 0.1343 0.0573 1.0000 Uiso R . .
H122 H 0.2352 0.4672 0.2007 0.0573 1.0000 Uiso R . .
H123 H 0.2777 0.4264 0.1000 0.0573 1.0000 Uiso R . .
H131 H 0.3538 0.5725 0.3071 0.0589 1.0000 Uiso R . .
H132 H 0.3854 0.4936 0.3829 0.0589 1.0000 Uiso R . .
H133 H 0.3018 0.5086 0.3761 0.0589 1.0000 Uiso R . .
H141 H 0.4215 0.5063 0.1468 0.0559 1.0000 Uiso R . .
H142 H 0.4528 0.4269 0.2223 0.0559 1.0000 Uiso R . .
H143 H 0.4119 0.4008 0.1135 0.0559 1.0000 Uiso R . .
H211 H 0.6008 0.1210 -0.1678 0.0384 1.0000 Uiso R . .
H231 H 0.6328 0.0286 0.1370 0.0335 1.0000 Uiso R . .
H241 H 0.6391 0.1874 0.2096 0.0373 1.0000 Uiso R . .
H251 H 0.6632 0.3085 0.0718 0.0448 1.0000 Uiso R . .
H261 H 0.5419 0.3410 0.0150 0.0524 1.0000 Uiso R . .
H262 H 0.5172 0.2398 0.0485 0.0524 1.0000 Uiso R . .
H271 H 0.6308 0.2769 -0.1124 0.0475 1.0000 Uiso R . .
H281 H 0.5979 -0.0423 -0.1342 0.0449 1.0000 Uiso R . .
H282 H 0.6421 -0.0718 -0.0297 0.0449 1.0000 Uiso R . .
H283 H 0.5577 -0.0670 -0.0243 0.0449 1.0000 Uiso R . .
H291 H 0.8154 0.2602 0.3690 0.0421 0.6311 Uiso R . .
H292 H 0.7679 0.3149 0.2837 0.0421 0.6311 Uiso R . .
H293 H 0.7327 0.2389 0.3601 0.0421 0.6311 Uiso R . .
H301 H 0.9182 0.1966 0.1795 0.0440 0.6311 Uiso R . .
H302 H 0.8875 0.1440 0.0762 0.0440 0.6311 Uiso R . .
H303 H 0.8708 0.2508 0.0935 0.0440 0.6311 Uiso R . .
H321 H 0.8822 -0.0161 0.3893 0.0559 0.6311 Uiso R . .
H322 H 0.9176 0.0579 0.3104 0.0559 0.6311 Uiso R . .
H323 H 0.8701 0.0913 0.4098 0.0559 0.6311 Uiso R . .
H331 H 0.7484 -0.0443 0.3844 0.0465 0.6311 Uiso R . .
H332 H 0.7344 0.0625 0.4067 0.0465 0.6311 Uiso R . .
H333 H 0.6987 0.0133 0.3049 0.0465 0.6311 Uiso R . .
H341 H 0.8240 -0.0953 0.2267 0.0538 0.6311 Uiso R . .
H342 H 0.8598 -0.0217 0.1478 0.0538 0.6311 Uiso R . .
H343 H 0.7763 -0.0380 0.1441 0.0538 0.6311 Uiso R . .
H1291 H 0.7380 0.0414 0.4202 0.0424 0.3689 Uiso R . .
H1292 H 0.7090 -0.0123 0.3166 0.0424 0.3689 Uiso R . .
H1293 H 0.6656 0.0727 0.3646 0.0424 0.3689 Uiso R . .
H1301 H 0.7953 0.2332 0.3950 0.0429 0.3689 Uiso R . .
H1302 H 0.8066 0.2795 0.2792 0.0429 0.3689 Uiso R . .
H1303 H 0.7289 0.2714 0.3290 0.0429 0.3689 Uiso R . .
H1321 H 0.9390 0.0184 0.3017 0.0637 0.3689 Uiso R . .
H1322 H 0.9023 0.1006 0.3665 0.0637 0.3689 Uiso R . .
H1323 H 0.8655 0.0018 0.3620 0.0637 0.3689 Uiso R . .
H1331 H 0.8862 -0.0407 0.1258 0.0594 0.3689 Uiso R . .
H1332 H 0.8133 -0.0588 0.1875 0.0594 0.3689 Uiso R . .
H1333 H 0.8145 0.0030 0.0807 0.0594 0.3689 Uiso R . .
H1341 H 0.9443 0.1183 0.1312 0.0548 0.3689 Uiso R . .
H1342 H 0.9086 0.2008 0.1967 0.0548 0.3689 Uiso R . .
H1343 H 0.8738 0.1654 0.0866 0.0548 0.3689 Uiso R . .

loop_
_atom_site_aniso_label
_atom_site_aniso_U_11
_atom_site_aniso_U_22
_atom_site_aniso_U_33
_atom_site_aniso_U_23
_atom_site_aniso_U_13
_atom_site_aniso_U_12
Si1 0.01878(12) 0.02320(13) 0.02187(13) -0.00010(11) -0.00127(10) -0.00231(10)
Si2 0.0214(3) 0.0220(2) 0.0241(3) -0.0035(2) -0.0012(2) -0.00361(19)
Si102 0.0216(5) 0.0271(5) 0.0254(5) -0.0047(4) -0.0019(4) -0.0029(4)
O1 0.0240(4) 0.0285(4) 0.0270(4) -0.0002(3) -0.0031(3) 0.0063(3)
O2 0.0417(5) 0.0252(4) 0.0219(4) -0.0005(3) 0.0075(3) 0.0086(3)
O3 0.0297(4) 0.0428(5) 0.0543(6) -0.0138(5) -0.0180(4) 0.0029(4)
O4 0.0483(5) 0.0446(5) 0.0233(4) -0.0067(4) 0.0108(4) -0.0201(4)
C1 0.0377(6) 0.0378(7) 0.0236(5) -0.0067(5) -0.0007(5) 0.0112(5)
C2 0.0329(6) 0.0269(5) 0.0207(5) 0.0001(4) 0.0049(4) 0.0072(4)
C3 0.0281(5) 0.0219(5) 0.0203(5) 0.0000(4) 0.0011(4) 0.0018(4)
C4 0.0234(5) 0.0233(5) 0.0272(5) 0.0034(4) -0.0007(4) 0.0041(4)
C5 0.0271(5) 0.0220(5) 0.0474(7) 0.0026(5) -0.0080(5) 0.0002(4)
C6 0.0252(6) 0.0367(7) 0.0508(8) 0.0010(6) -0.0079(5) 0.0013(5)
C7 0.0344(6) 0.0336(6) 0.0391(7) -0.0110(5) -0.0108(5) 0.0048(5)
C8 0.0543(8) 0.0326(6) 0.0290(6) 0.0043(5) 0.0135(6) 0.0030(6)
C9 0.0258(6) 0.0573(8) 0.0326(6) 0.0030(6) 0.0020(5) -0.0074(6)
C10 0.0447(7) 0.0332(6) 0.0322(6) -0.0049(5) -0.0013(5) -0.0050(5)
C11 0.0266(6) 0.0249(5) 0.0353(6) 0.0033(5) -0.0100(5) -0.0024(4)
C12 0.0418(7) 0.0403(7) 0.0611(9) 0.0191(7) -0.0241(7) -0.0072(6)
C13 0.0634(10) 0.0267(6) 0.0572(9) -0.0067(6) -0.0197(8) 0.0032(6)
C14 0.0364(7) 0.0462(8) 0.0573(9) 0.0185(7) 0.0000(6) -0.0137(6)
C21 0.0255(5) 0.0465(7) 0.0241(5) 0.0052(5) 0.0041(4) -0.0014(5)
C22 0.0214(5) 0.0330(6) 0.0225(5) -0.0025(4) 0.0008(4) -0.0042(4)
C23 0.0358(6) 0.0270(5) 0.0209(5) 0.0005(4) -0.0046(4) -0.0063(5)
C24 0.0274(5) 0.0311(6) 0.0349(6) -0.0067(5) -0.0065(4) -0.0040(5)
C25 0.0291(6) 0.0254(6) 0.0576(8) -0.0015(6) -0.0008(6) -0.0045(5)
C26 0.0354(7) 0.0334(6) 0.0623(9) 0.0037(6) -0.0032(7) 0.0074(5)
C27 0.0346(6) 0.0377(7) 0.0464(8) 0.0177(6) 0.0042(6) -0.0011(5)
C28 0.0427(7) 0.0384(7) 0.0311(6) -0.0097(5) 0.0041(5) -0.0084(6)
C29 0.0343(9) 0.023(3) 0.0478(12) -0.0139(17) -0.0026(10) -0.0008(19)
C30 0.0296(11) 0.0462(14) 0.0342(11) 0.0028(11) -0.0011(9) -0.0106(10)
C31 0.0340(9) 0.0244(8) 0.0292(9) -0.0043(7) 0.0020(8) -0.0018(7)
C32 0.055(3) 0.0377(14) 0.047(3) 0.0080(17) -0.0182(19) 0.0008(18)
C33 0.0494(17) 0.0354(15) 0.0313(11) 0.0031(10) 0.0022(12) -0.0084(11)
C34 0.0580(16) 0.0283(11) 0.0482(15) -0.0109(11) 0.0120(13) -0.0003(10)
C129 0.035(2) 0.040(3) 0.0310(19) 0.0001(18) 0.0012(18) -0.0060(17)
C130 0.0346(14) 0.025(3) 0.0479(15) -0.010(2) -0.0026(14) -0.002(2)
C131 0.0263(15) 0.0360(17) 0.0334(16) -0.0068(14) 0.0009(14) 0.0006(12)
C132 0.046(4) 0.060(3) 0.053(5) 0.006(4) -0.011(3) 0.011(3)
C133 0.049(3) 0.041(3) 0.058(3) -0.022(2) 0.011(2) 0.0016(19)
C134 0.034(2) 0.059(3) 0.044(2) -0.005(2) 0.0104(18) -0.011(2)

loop_
_atom_type_symbol
_atom_type_scat_dispersion_real
_atom_type_scat_dispersion_imag
_atom_type_scat_Cromer_Mann_a1
_atom_type_scat_Cromer_Mann_b1
_atom_type_scat_Cromer_Mann_a2
_atom_type_scat_Cromer_Mann_b2
_atom_type_scat_Cromer_Mann_a3
_atom_type_scat_Cromer_Mann_b3
_atom_type_scat_Cromer_Mann_a4
_atom_type_scat_Cromer_Mann_b4
_atom_type_scat_Cromer_Mann_c
_atom_type_scat_source
C 0.0181 0.0091 2.3100 20.8439 1.0200 10.2075 1.5886 0.5687 0.8650 51.6512 0.2156 'International Tables Vol C 4.2.6.8 and 6.1.1.4'
H 0.0000 0.0000 0.4930 10.5109 0.3229 26.1257 0.1402 3.1424 0.0408 57.7998 0.0030 'International Tables Vol C 4.2.6.8 and 6.1.1.4'
O 0.0492 0.0322 3.0485 13.2771 2.2868 5.7011 1.5463 0.3239 0.8670 32.9089 0.2508 'International Tables Vol C 4.2.6.8 and 6.1.1.4'
Si 0.2541 0.3302 6.2915 2.4386 3.0353 32.3337 1.9891 0.6785 1.5410 81.6937 1.1407 'International Tables Vol C 4.2.6.8 and 6.1.1.4'

loop_
_geom_angle_atom_site_label_1
_geom_angle_atom_site_label_2
_geom_angle_atom_site_label_3
_geom_angle
_geom_angle_publ_flag
O1 Si1 C9 105.35(5) yes
O1 Si1 C10 111.02(5) yes
C9 Si1 C10 109.70(6) yes
O1 Si1 C11 109.10(5) yes
C9 Si1 C11 111.15(6) yes
C10 Si1 C11 110.41(6) yes
O3 Si2 C29 109.7(4) yes
O3 Si2 C30 109.24(9) yes
C29 Si2 C30 110.0(4) yes
O3 Si2 C31 107.89(7) yes
C29 Si2 C31 110.1(3) yes
C30 Si2 C31 109.89(11) yes
O3 Si102 C129 116.60(15) yes
O3 Si102 C130 106.5(7) yes
C129 Si102 C130 110.7(7) yes
O3 Si102 C131 100.03(12) yes
C129 Si102 C131 110.0(2) yes
C130 Si102 C131 112.7(7) yes
Si1 O1 C4 126.69(7) yes
C3 O2 H1 113.0(16) no
C3 O2 H2 108.2(16) no
Si102 O3 C24 109.91(9) yes
Si2 O3 C24 133.68(9) yes
C23 O4 H3 109.8(16) no
C23 O4 H4 106.0(16) no
C2 C1 C7 124.62(11) yes
C2 C1 H11 117.7 no
C7 C1 H11 117.7 no
C1 C2 C3 119.92(11) yes
C1 C2 C8 123.54(11) yes
C3 C2 C8 116.53(10) yes
C2 C3 O2 109.27(9) yes
C2 C3 C4 113.45(9) yes
O2 C3 C4 109.44(9) yes
C2 C3 H31 108.2 no
O2 C3 H31 108.2 no
C4 C3 H31 108.2 no
C3 C4 O1 107.22(9) yes
C3 C4 C5 114.26(9) yes
O1 C4 C5 107.75(9) yes
C3 C4 H41 109.2 no
O1 C4 H41 109.2 no
C5 C4 H41 109.2 no
C4 C5 C6 121.87(11) yes
C4 C5 C7 117.65(10) yes
C6 C5 C7 60.55(9) yes
C4 C5 H51 115.2 no
C6 C5 H51 115.2 no
C7 C5 H51 115.2 no
C5 C6 C7 60.13(8) yes
C5 C6 H61 120.0 no
C7 C6 H61 120.0 no
C5 C6 H62 120.0 no
C7 C6 H62 120.0 no
H61 C6 H62 109.5 no
C6 C7 C5 59.31(8) yes
C6 C7 C1 119.62(11) yes
C5 C7 C1 116.69(10) yes
C6 C7 H71 116.3 no
C5 C7 H71 116.3 no
C1 C7 H71 116.3 no
C2 C8 H81 109.5 no
C2 C8 H82 109.5 no
H81 C8 H82 109.5 no
C2 C8 H83 109.5 no
H81 C8 H83 109.5 no
H82 C8 H83 109.5 no
Si1 C9 H91 109.5 no
Si1 C9 H92 109.5 no
H91 C9 H92 109.5 no
Si1 C9 H93 109.5 no
H91 C9 H93 109.5 no
H92 C9 H93 109.5 no
Si1 C10 H101 109.5 no
Si1 C10 H102 109.5 no
H101 C10 H102 109.5 no
Si1 C10 H103 109.5 no
H101 C10 H103 109.5 no
H102 C10 H103 109.5 no
Si1 C11 C12 110.33(8) yes
Si1 C11 C13 110.13(9) yes
C12 C11 C13 109.10(12) yes
Si1 C11 C14 109.41(9) yes
C12 C11 C14 109.15(11) yes
C13 C11 C14 108.71(12) yes
C11 C12 H121 109.5 no
C11 C12 H122 109.5 no
H121 C12 H122 109.5 no
C11 C12 H123 109.5 no
H121 C12 H123 109.5 no
H122 C12 H123 109.5 no
C11 C13 H131 109.5 no
C11 C13 H132 109.5 no
H131 C13 H132 109.5 no
C11 C13 H133 109.5 no
H131 C13 H133 109.5 no
H132 C13 H133 109.5 no
C11 C14 H141 109.5 no
C11 C14 H142 109.5 no
H141 C14 H142 109.5 no
C11 C14 H143 109.5 no
H141 C14 H143 109.5 no
H142 C14 H143 109.5 no
C22 C21 C27 124.37(12) yes
C22 C21 H211 117.8 no
C27 C21 H211 117.8 no
C21 C22 C23 120.21(11) yes
C21 C22 C28 123.55(11) yes
C23 C22 C28 116.23(10) yes
C22 C23 O4 109.18(9) yes
C22 C23 C24 113.80(10) yes
O4 C23 C24 109.25(9) yes
C22 C23 H231 108.2 no
O4 C23 H231 108.2 no
C24 C23 H231 108.2 no
C23 C24 O3 107.60(10) yes
C23 C24 C25 114.16(10) yes
O3 C24 C25 107.73(11) yes
C23 C24 H241 109.1 no
O3 C24 H241 109.1 no
C25 C24 H241 109.1 no
C24 C25 C26 122.54(11) yes
C24 C25 C27 117.52(11) yes
C26 C25 C27 60.58(10) yes
C24 C25 H251 115.1 no
C26 C25 H251 115.1 no
C27 C25 H251 115.1 no
C25 C26 C27 60.19(9) yes
C25 C26 H261 120.0 no
C27 C26 H261 120.0 no
C25 C26 H262 120.0 no
C27 C26 H262 120.0 no
H261 C26 H262 109.5 no
C26 C27 C25 59.23(9) yes
C26 C27 C21 119.50(11) yes
C25 C27 C21 117.01(11) yes
C26 C27 H271 116.3 no
C25 C27 H271 116.3 no
C21 C27 H271 116.3 no
C22 C28 H281 109.5 no
C22 C28 H282 109.5 no
H281 C28 H282 109.5 no
C22 C28 H283 109.5 no
H281 C28 H283 109.5 no
H282 C28 H283 109.5 no
Si2 C29 H291 109.4 no
Si2 C29 H292 109.5 no
H291 C29 H292 109.5 no
Si2 C29 H293 109.5 no
H291 C29 H293 109.5 no
H292 C29 H293 109.5 no
Si2 C30 H301 109.5 no
Si2 C30 H302 109.5 no
H301 C30 H302 109.5 no
Si2 C30 H303 109.5 no
H301 C30 H303 109.5 no
H302 C30 H303 109.5 no
Si2 C31 C32 109.5(2) yes
Si2 C31 C33 111.06(16) yes
C32 C31 C33 108.9(2) yes
Si2 C31 C34 110.11(15) yes
C32 C31 C34 108.4(3) yes
C33 C31 C34 108.8(2) yes
C31 C32 H321 109.5 no
C31 C32 H322 109.5 no
H321 C32 H322 109.5 no
C31 C32 H323 109.5 no
H321 C32 H323 109.5 no
H322 C32 H323 109.5 no
C31 C33 H331 109.5 no
C31 C33 H332 109.5 no
H331 C33 H332 109.5 no
C31 C33 H333 109.5 no
H331 C33 H333 109.5 no
H332 C33 H333 109.5 no
C31 C34 H341 109.5 no
C31 C34 H342 109.5 no
H341 C34 H342 109.5 no
C31 C34 H343 109.5 no
H341 C34 H343 109.5 no
H342 C34 H343 109.5 no
Si102 C129 H1291 109.5 no
Si102 C129 H1292 109.5 no
H1291 C129 H1292 109.5 no
Si102 C129 H1293 109.5 no
H1291 C129 H1293 109.5 no
H1292 C129 H1293 109.5 no
Si102 C130 H1301 109.5 no
Si102 C130 H1302 109.5 no
H1301 C130 H1302 109.5 no
Si102 C130 H1303 109.4 no
H1301 C130 H1303 109.5 no
H1302 C130 H1303 109.5 no
Si102 C131 C132 108.6(4) yes
Si102 C131 C133 110.6(3) yes
C132 C131 C133 108.4(6) yes
Si102 C131 C134 110.2(3) yes
C132 C131 C134 109.4(5) yes
C133 C131 C134 109.5(4) yes
C131 C132 H1321 109.5 no
C131 C132 H1322 109.5 no
H1321 C132 H1322 109.5 no
C131 C132 H1323 109.5 no
H1321 C132 H1323 109.5 no
H1322 C132 H1323 109.5 no
C131 C133 H1331 109.5 no
C131 C133 H1332 109.5 no
H1331 C133 H1332 109.5 no
C131 C133 H1333 109.5 no
H1331 C133 H1333 109.5 no
H1332 C133 H1333 109.5 no
C131 C134 H1341 109.5 no
C131 C134 H1342 109.5 no
H1341 C134 H1342 109.5 no
C131 C134 H1343 109.5 no
H1341 C134 H1343 109.5 no
H1342 C134 H1343 109.5 no

loop_
_geom_bond_atom_site_label_1
_geom_bond_atom_site_label_2
_geom_bond_distance
_geom_bond_publ_flag
Si1 O1 1.6529(8) yes
Si1 C9 1.8571(12) yes
Si1 C10 1.8662(13) yes
Si1 C11 1.8854(12) yes
Si2 O3 1.6326(9) yes
Si2 C29 1.916(12) yes
Si2 C30 1.857(2) yes
Si2 C31 1.888(2) yes
Si102 O3 1.7897(13) yes
Si102 C129 1.862(5) yes
Si102 C130 1.76(2) yes
Si102 C131 1.879(3) yes
O1 C4 1.4332(13) yes
O2 C3 1.4438(13) yes
O2 H1 0.844(18) no
O2 H2 0.837(17) no
O3 C24 1.4315(15) yes
O4 C23 1.4447(16) yes
O4 H3 0.842(18) no
O4 H4 0.823(17) no
C1 C2 1.3281(17) yes
C1 C7 1.471(2) yes
C1 H11 0.950 no
C2 C3 1.5093(14) yes
C2 C8 1.4995(17) yes
C3 C4 1.5324(15) yes
C3 H31 0.950 no
C4 C5 1.5025(16) yes
C4 H41 0.950 no
C5 C6 1.4996(16) yes
C5 C7 1.5121(18) yes
C5 H51 0.950 no
C6 C7 1.5185(19) yes
C6 H61 0.950 no
C6 H62 0.950 no
C7 H71 0.950 no
C8 H81 0.950 no
C8 H82 0.950 no
C8 H83 0.950 no
C9 H91 0.950 no
C9 H92 0.950 no
C9 H93 0.950 no
C10 H101 0.950 no
C10 H102 0.950 no
C10 H103 0.950 no
C11 C12 1.5290(16) yes
C11 C13 1.5289(18) yes
C11 C14 1.5290(19) yes
C12 H121 0.950 no
C12 H122 0.950 no
C12 H123 0.950 no
C13 H131 0.950 no
C13 H132 0.950 no
C13 H133 0.950 no
C14 H141 0.950 no
C14 H142 0.950 no
C14 H143 0.950 no
C21 C22 1.3255(17) yes
C21 C27 1.470(2) yes
C21 H211 0.950 no
C22 C23 1.5042(15) yes
C22 C28 1.5003(17) yes
C23 C24 1.5327(15) yes
C23 H231 0.950 no
C24 C25 1.5011(18) yes
C24 H241 0.950 no
C25 C26 1.4961(18) yes
C25 C27 1.511(2) yes
C25 H251 0.950 no
C26 C27 1.517(2) yes
C26 H261 0.950 no
C26 H262 0.950 no
C27 H271 0.950 no
C28 H281 0.950 no
C28 H282 0.950 no
C28 H283 0.950 no
C29 H291 0.950 no
C29 H292 0.950 no
C29 H293 0.950 no
C30 H301 0.950 no
C30 H302 0.950 no
C30 H303 0.950 no
C31 C32 1.554(6) yes
C31 C33 1.534(3) yes
C31 C34 1.527(3) yes
C32 H321 0.950 no
C32 H322 0.950 no
C32 H323 0.950 no
C33 H331 0.950 no
C33 H332 0.950 no
C33 H333 0.950 no
C34 H341 0.950 no
C34 H342 0.950 no
C34 H343 0.950 no
C129 H1291 0.950 no
C129 H1292 0.950 no
C129 H1293 0.950 no
C130 H1301 0.950 no
C130 H1302 0.950 no
C130 H1303 0.950 no
C131 C132 1.510(11) yes
C131 C133 1.540(5) yes
C131 C134 1.534(6) yes
C132 H1321 0.950 no
C132 H1322 0.950 no
C132 H1323 0.950 no
C133 H1331 0.950 no
C133 H1332 0.950 no
C133 H1333 0.950 no
C134 H1341 0.950 no
C134 H1342 0.950 no
C134 H1343 0.950 no

loop_
_geom_contact_atom_site_label_1
_geom_contact_atom_site_label_2
_geom_contact_distance
_geom_contact_site_symmetry_2
_geom_contact_publ_flag
O1 C1 3.4026(14) . no
O2 O4 2.7361(12) . no
O2 C6 3.0983(16) . no
O2 O2 2.7167(12) 2_655 no
O3 C21 3.4154(15) . no
O4 C26 3.1191(18) . no
O4 O4 2.7389(14) 2_655 no
C6 C9 3.5603(19) 3_556 no
C14 C14 3.536(2) 2_665 no
C23 C129 3.572(5) . no

loop_
_geom_hbond_atom_site_label_D
_geom_hbond_atom_site_label_H
_geom_hbond_atom_site_label_A
_geom_hbond_site_symmetry_A
_geom_hbond_angle_DHA
_geom_hbond_distance_DH
_geom_hbond_distance_HA
_geom_hbond_distance_DA
_geom_hbond_publ_flag
O2 H1 O4 . 160(3) 0.844(17) 1.927(17) 2.736(4) yes
O2 H2 O2 2_655 163(3) 0.837(18) 1.905(18) 2.717(4) yes
O4 H3 O2 . 154(3) 0.842(17) 1.952(17) 2.736(4) yes
O4 H4 O4 2_655 168(2) 0.823(18) 1.929(18) 2.739(4) yes

loop_
_geom_torsion_atom_site_label_1
_geom_torsion_atom_site_label_2
_geom_torsion_atom_site_label_3
_geom_torsion_atom_site_label_4
_geom_torsion
_geom_torsion_publ_flag
C29 Si2 O3 C24 -26.8(4) no
C30 Si2 O3 C24 -147.36(14) no
C31 Si2 O3 C24 93.20(13) no
O3 Si2 C31 C32 175.8(2) no
O3 Si2 C31 C33 -63.97(16) no
O3 Si2 C31 C34 56.60(18) no
C29 Si2 C31 C32 -64.6(5) no
C29 Si2 C31 C33 55.7(4) no
C29 Si2 C31 C34 176.3(4) no
C30 Si2 C31 C32 56.8(2) no
C30 Si2 C31 C33 177.02(16) no
C30 Si2 C31 C34 -62.41(19) no
C9 Si1 C11 C14 -174.12(9) no
C10 Si1 C11 C12 67.95(10) no
C10 Si1 C11 C13 -171.56(10) no
C10 Si1 C11 C14 -52.15(11) no
O1 Si1 C11 C12 -169.79(9) no
O1 Si1 C11 C13 -49.30(10) no
O1 Si1 C11 C14 70.12(10) no
C9 Si1 C11 C12 -54.03(11) no
C9 Si1 O1 C4 148.96(9) no
C10 Si1 O1 C4 30.27(10) no
C11 Si1 O1 C4 -91.63(9) no
C9 Si1 C11 C13 66.46(11) no
Si2 O3 C24 C25 112.49(12) no
Si2 O3 C24 C23 -123.99(11) no
Si1 O1 C4 C3 -101.59(10) no
Si1 O1 C4 C5 135.00(9) no
C22 C21 C27 C26 -56.81(18) no
C22 C21 C27 C25 11.40(18) no
C27 C21 C22 C23 2.06(18) no
C27 C21 C22 C28 -178.00(12) no
C21 C22 C23 C24 -29.18(16) no
C21 C22 C23 O4 93.16(13) no
C28 C22 C23 O4 -86.78(12) no
C28 C22 C23 C24 150.87(11) no
O4 C23 C24 O3 160.27(9) no
C22 C23 C24 C25 42.08(14) no
O4 C23 C24 C25 -80.23(12) no
C22 C23 C24 O3 -77.43(12) no
O3 C24 C25 C26 160.58(13) no
C23 C24 C25 C27 -29.90(15) no
O3 C24 C25 C27 89.53(13) no
C23 C24 C25 C26 41.16(18) no
C26 C25 C27 C21 -109.86(13) no
C24 C25 C26 C27 -105.63(14) no
C24 C25 C27 C21 3.87(17) no
C24 C25 C27 C26 113.73(13) no
C25 C26 C27 C21 105.69(14) no
C7 C1 C2 C3 2.34(19) no
C7 C1 C2 C8 -178.40(12) no
C2 C1 C7 C5 12.25(19) no
C2 C1 C7 C6 -55.96(18) no
C1 C2 C3 O2 92.23(13) no
C1 C2 C3 C4 -30.18(16) no
C8 C2 C3 O2 -87.08(13) no
C8 C2 C3 C4 150.51(11) no
O2 C3 C4 O1 161.11(8) no
O2 C3 C4 C5 -79.58(12) no
C2 C3 C4 O1 -76.58(11) no
C2 C3 C4 C5 42.74(13) no
O1 C4 C5 C6 160.33(11) no
O1 C4 C5 C7 89.47(12) no
C3 C4 C5 C6 41.31(16) no
C3 C4 C5 C7 -29.55(15) no
C4 C5 C6 C7 -106.05(13) no
C4 C5 C7 C1 2.70(16) no
C4 C5 C7 C6 112.88(12) no
C6 C5 C7 C1 -110.18(13) no
C5 C6 C7 C1 105.27(13) no
